data_4122992
loop_
_publ_author_name
'Gandhamsetty, Narasimhulu'
'Joung, Seewon'
'Park, Sung-Woo'
'Park, Sehoon'
'Chang, Sukbok'

_publ_section_title
;
 Boron-Catalyzed Silylative Reduction of Quinolines: Selective sp(3) C-Si
 Bond Formation.
;
_journal_name_full 'Journal of the American Chemical Society'
_journal_page_first 141120154130001
_journal_paper_doi 10.1021/ja510674u
_journal_year 2014
_chemical_formula_moiety 'C23 H27 Br N2 O2 S Si'
_chemical_formula_sum 'C23 H27 Br N2 O2 S Si'
_chemical_formula_weight 503.53
_chemical_name_systematic
; 
 ? 
;
_space_group_IT_number 14
_symmetry_cell_setting monoclinic
_symmetry_space_group_name_Hall '-P 2yn'
_symmetry_space_group_name_H-M 'P 1 21/n 1'
_atom_sites_solution_hydrogens geom
_atom_sites_solution_primary direct
_atom_sites_solution_secondary difmap
_audit_creation_method SHELXL-97
_cell_angle_alpha 90.00
_cell_angle_beta 111.473(2)
_cell_angle_gamma 90.00
_cell_formula_units_Z 4
_cell_length_a 17.1983(12)
_cell_length_b 8.0849(6)
_cell_length_c 17.9476(14)
_cell_measurement_reflns_used 50154
_cell_measurement_temperature 120(2)
_cell_measurement_theta_max 26.00
_cell_measurement_theta_min 3.25
_cell_volume 2322.3(3)
_computing_cell_refinement 'Bruker SMART'
_computing_data_collection 'Bruker SMART'
_computing_data_reduction 'Bruker SAINT'
_computing_molecular_graphics 'Bruker SHELXTL'
_computing_publication_material 'Bruker SHELXTL'
_computing_structure_refinement 'SHELXL-97 (Sheldrick, 1997)'
_computing_structure_solution 'SHELXS-97 (Sheldrick, 1990)'
_diffrn_ambient_temperature 120(2)
_diffrn_measured_fraction_theta_full 0.997
_diffrn_measured_fraction_theta_max 0.997
_diffrn_measurement_device_type 'CCD area detector'
_diffrn_measurement_method 'phi and omega scans'
_diffrn_radiation_monochromator graphite
_diffrn_radiation_source 'fine-focus sealed tube'
_diffrn_radiation_type MoK\a
_diffrn_radiation_wavelength 0.71073
_diffrn_reflns_av_R_equivalents 0.0392
_diffrn_reflns_av_sigmaI/netI 0.0195
_diffrn_reflns_limit_h_max 21
_diffrn_reflns_limit_h_min -21
_diffrn_reflns_limit_k_max 9
_diffrn_reflns_limit_k_min -9
_diffrn_reflns_limit_l_max 22
_diffrn_reflns_limit_l_min -22
_diffrn_reflns_number 50154
_diffrn_reflns_theta_full 26.00
_diffrn_reflns_theta_max 26.00
_diffrn_reflns_theta_min 3.25
_exptl_absorpt_coefficient_mu 1.934
_exptl_absorpt_correction_T_max 0.6435
_exptl_absorpt_correction_T_min 0.4571
_exptl_absorpt_correction_type multi-scan
_exptl_absorpt_process_details SADABS
_exptl_crystal_colour white
_exptl_crystal_density_diffrn 1.440
_exptl_crystal_density_meas ?
_exptl_crystal_density_method 'not measured'
_exptl_crystal_description block
_exptl_crystal_F_000 1040
_exptl_crystal_size_max 0.48
_exptl_crystal_size_mid 0.29
_exptl_crystal_size_min 0.25
_refine_diff_density_max 2.974
_refine_diff_density_min -2.597
_refine_diff_density_rms 0.119
_refine_ls_extinction_method none
_refine_ls_goodness_of_fit_ref 1.030
_refine_ls_hydrogen_treatment constr
_refine_ls_matrix_type full
_refine_ls_number_parameters 271
_refine_ls_number_reflns 4551
_refine_ls_number_restraints 82
_refine_ls_restrained_S_all 1.022
_refine_ls_R_factor_all 0.1036
_refine_ls_R_factor_gt 0.0882
_refine_ls_shift/su_max 0.001
_refine_ls_shift/su_mean 0.000
_refine_ls_structure_factor_coef Fsqd
_refine_ls_weighting_details 'calc w=1/[\s^2^(Fo^2^)+(0.0905P)^2^+17.4156P] where P=(Fo^2^+2Fc^2^)/3'
_refine_ls_weighting_scheme calc
_refine_ls_wR_factor_gt 0.2242
_refine_ls_wR_factor_ref 0.2375
_reflns_number_gt 3744
_reflns_number_total 4551
_reflns_threshold_expression >2sigma(I)
_cod_data_source_file ja510674u_si_005.cif
_cod_data_source_block n0087b-1
_cod_depositor_comments
;
The following automatic conversions were performed:

'_symmetry_cell_setting' value 'Monoclinic' changed to 'monoclinic'
according to
/home/saulius/struct/COD-crude-data--automatic-downloads/rss-feeds/ACS/lib/dictionaries/cif_core.dic
dictionary named 'cif_core.dic' version 2.4.2 from 2011-04-26.

Automatic conversion script
Id: cif_fix_values 2935 2014-11-11 08:27:57Z andrius 

The following automatic conversions were performed:

'_exptl_crystal_density_meas' value 'not measured' was changed to '?'
- the value is perceived as not measured.

Automatic conversion script
Id: cif_fix_values 3008 2015-01-20 13:52:24Z robertas 
;
_cod_original_sg_symbol_H-M P2(1)/n
_cod_database_code 4122992

loop_
_symmetry_equiv_pos_as_xyz
'x, y, z'
'-x+1/2, y+1/2, -z+1/2'
'-x, -y, -z'
'x-1/2, -y-1/2, z-1/2'

loop_
_atom_site_label
_atom_site_type_symbol
_atom_site_fract_x
_atom_site_fract_y
_atom_site_fract_z
_atom_site_U_iso_or_equiv
_atom_site_adp_type
_atom_site_occupancy
_atom_site_symmetry_multiplicity
_atom_site_calc_flag
_atom_site_refinement_flags
Br1 Br 1.06138(5) 0.66905(11) 0.69765(6) 0.0723(3) Uani 1 1 d U
S1 S 0.68999(9) 0.20916(17) 0.63089(9) 0.0356(3) Uani 1 1 d U
Si1 Si 0.8291(2) -0.1283(3) 0.44614(15) 0.0808(9) Uani 1 1 d U
H1 H 0.8831 -0.1813 0.4798 0.097 Uiso 1 1 calc R
O2 O 0.6339(3) 0.0745(5) 0.5996(3) 0.0505(11) Uani 1 1 d U
O1 O 0.7106(3) 0.2490(6) 0.7136(3) 0.0482(11) Uani 1 1 d U
N1 N 0.7765(3) 0.1688(5) 0.6155(3) 0.0349(10) Uani 1 1 d U
N2 N 0.6203(4) 0.2474(7) 0.4516(3) 0.0497(13) Uani 1 1 d U
C8 C 0.6490(3) 0.3922(7) 0.5759(4) 0.0339(11) Uani 1 1 d U
C11 C 0.8553(4) 0.4040(7) 0.6962(3) 0.0389(12) Uani 1 1 d U
H11A H 0.8175 0.4090 0.7237 0.047 Uiso 1 1 calc R
C12 C 0.9200(4) 0.5167(8) 0.7147(4) 0.0433(13) Uani 1 1 d U
H12A H 0.9265 0.5992 0.7543 0.052 Uiso 1 1 calc R
C9 C 0.6147(3) 0.3888(7) 0.4909(4) 0.0391(12) Uani 1 1 d U
C10 C 0.8445(3) 0.2825(7) 0.6377(3) 0.0329(11) Uani 1 1 d U
C13 C 0.9744(4) 0.5078(8) 0.6754(4) 0.0454(14) Uani 1 1 d U
C15 C 0.9028(4) 0.2719(8) 0.5999(4) 0.0406(12) Uani 1 1 d U
C7 C 0.6480(4) 0.5327(7) 0.6179(4) 0.0430(13) Uani 1 1 d U
H7A H 0.6716 0.5321 0.6747 0.052 Uiso 1 1 calc R
C18 C 0.7818(4) 0.0144(7) 0.5713(4) 0.0417(13) Uani 1 1 d U
H18A H 0.7240 -0.0311 0.5455 0.050 Uiso 1 1 calc R
C14 C 0.9674(4) 0.3878(9) 0.6200(4) 0.0489(15) Uani 1 1 d U
H14A H 1.0071 0.3830 0.5947 0.059 Uiso 1 1 calc R
C17 C 0.8150(4) 0.0552(7) 0.5053(3) 0.0431(14) Uani 1 1 d U
H17A H 0.7748 0.1332 0.4671 0.052 Uiso 1 1 calc R
C4 C 0.5772(4) 0.5362(9) 0.4506(4) 0.0504(15) Uani 1 1 d U
C6 C 0.6119(4) 0.6793(8) 0.5764(5) 0.0543(17) Uani 1 1 d U
H6A H 0.6128 0.7778 0.6055 0.065 Uiso 1 1 calc R
C5 C 0.5763(4) 0.6800(8) 0.4959(5) 0.0580(17) Uani 1 1 d U
H5A H 0.5502 0.7779 0.4691 0.070 Uiso 1 1 calc R
C16 C 0.8990(5) 0.1408(9) 0.5396(4) 0.0543(16) Uani 1 1 d U
H16A H 0.9426 0.0570 0.5652 0.065 Uiso 1 1 calc R
H16B H 0.9118 0.1916 0.4952 0.065 Uiso 1 1 calc R
C19 C 0.8340(7) -0.1120(9) 0.6320(5) 0.072(3) Uani 1 1 d U
H19A H 0.8088 -0.1322 0.6721 0.109 Uiso 1 1 calc R
H19B H 0.8908 -0.0695 0.6584 0.109 Uiso 1 1 calc R
H19C H 0.8359 -0.2157 0.6044 0.109 Uiso 1 1 calc R
C3 C 0.5414(5) 0.5274(13) 0.3661(5) 0.073(2) Uani 1 1 d U
H3A H 0.5147 0.6220 0.3363 0.088 Uiso 1 1 calc R
C1 C 0.5849(5) 0.2506(12) 0.3726(4) 0.069(2) Uani 1 1 d U
H1A H 0.5870 0.1524 0.3444 0.082 Uiso 1 1 calc R
C2 C 0.5448(5) 0.3874(14) 0.3278(5) 0.081(2) Uani 1 1 d U
H2A H 0.5204 0.3813 0.2711 0.097 Uiso 1 1 calc R
C20 C 0.7510(6) -0.2863(11) 0.4259(6) 0.078(2) Uani 1 1 d U
H20A H 0.7278 -0.2857 0.4689 0.094 Uiso 1 1 calc R
H20B H 0.7049 -0.2605 0.3748 0.094 Uiso 1 1 calc R
C22 C 0.8435(9) -0.0551(13) 0.3543(5) 0.101(4) Uani 1 1 d U
H22A H 0.8992 -0.0026 0.3700 0.121 Uiso 1 1 calc R
H22B H 0.8434 -0.1525 0.3208 0.121 Uiso 1 1 calc R
C21 C 0.7844(8) -0.4594(10) 0.4203(6) 0.097(4) Uani 1 1 d U
H21A H 0.7390 -0.5401 0.4088 0.145 Uiso 1 1 calc R
H21B H 0.8290 -0.4873 0.4712 0.145 Uiso 1 1 calc R
H21C H 0.8067 -0.4617 0.3772 0.145 Uiso 1 1 calc R
C23 C 0.7803(7) 0.0638(18) 0.3048(6) 0.117(4) Uani 1 1 d U
H23A H 0.7934 0.0952 0.2580 0.175 Uiso 1 1 calc R
H23B H 0.7806 0.1625 0.3366 0.175 Uiso 1 1 calc R
H23C H 0.7248 0.0123 0.2871 0.175 Uiso 1 1 calc R

loop_
_atom_site_aniso_label
_atom_site_aniso_U_11
_atom_site_aniso_U_22
_atom_site_aniso_U_33
_atom_site_aniso_U_23
_atom_site_aniso_U_13
_atom_site_aniso_U_12
Br1 0.0451(4) 0.0663(6) 0.0954(7) -0.0057(4) 0.0138(4) -0.0166(4)
S1 0.0432(8) 0.0260(7) 0.0400(7) 0.0025(5) 0.0179(6) -0.0024(5)
Si1 0.164(3) 0.0401(11) 0.0640(14) -0.0129(10) 0.0716(17) -0.0162(14)
O2 0.060(3) 0.028(2) 0.068(3) 0.001(2) 0.028(2) -0.0113(19)
O1 0.061(3) 0.051(3) 0.040(2) 0.0024(19) 0.027(2) 0.004(2)
N1 0.046(3) 0.024(2) 0.036(2) -0.0034(18) 0.016(2) 0.0020(18)
N2 0.049(3) 0.049(3) 0.043(3) -0.003(2) 0.008(2) -0.004(3)
C8 0.028(3) 0.025(2) 0.047(3) 0.001(2) 0.011(2) -0.005(2)
C11 0.040(3) 0.036(3) 0.039(3) -0.004(2) 0.012(2) 0.002(2)
C12 0.041(3) 0.037(3) 0.042(3) -0.004(3) 0.004(2) 0.004(2)
C9 0.029(3) 0.039(3) 0.046(3) 0.006(2) 0.011(2) -0.004(2)
C10 0.037(3) 0.025(2) 0.033(3) 0.003(2) 0.009(2) 0.005(2)
C13 0.032(3) 0.041(3) 0.055(4) 0.002(3) 0.006(3) 0.000(2)
C15 0.038(3) 0.042(3) 0.039(3) 0.000(2) 0.012(2) 0.008(2)
C7 0.036(3) 0.030(3) 0.061(4) -0.008(2) 0.015(3) -0.006(2)
C18 0.070(4) 0.022(3) 0.038(3) 0.000(2) 0.026(3) 0.002(2)
C14 0.040(3) 0.051(4) 0.057(4) 0.001(3) 0.020(3) 0.003(3)
C17 0.070(4) 0.028(3) 0.033(3) 0.000(2) 0.022(3) 0.004(3)
C4 0.032(3) 0.051(3) 0.063(4) 0.020(3) 0.011(3) 0.002(3)
C6 0.044(4) 0.027(3) 0.093(5) -0.004(3) 0.027(4) -0.005(3)
C5 0.043(4) 0.036(3) 0.094(5) 0.023(3) 0.024(4) 0.006(3)
C16 0.057(4) 0.057(4) 0.057(4) -0.012(3) 0.030(3) 0.006(3)
C19 0.142(8) 0.034(4) 0.053(4) 0.017(3) 0.050(5) 0.034(4)
C3 0.057(5) 0.085(5) 0.064(4) 0.034(4) 0.006(4) 0.009(4)
C1 0.064(5) 0.083(5) 0.044(4) -0.006(4) 0.002(3) -0.002(4)
C2 0.059(5) 0.118(7) 0.050(4) 0.015(4) 0.002(4) 0.010(5)
C20 0.094(7) 0.069(5) 0.082(6) -0.020(5) 0.043(5) -0.023(4)
C22 0.193(11) 0.074(6) 0.057(5) -0.021(4) 0.072(6) -0.045(6)
C21 0.165(11) 0.040(4) 0.081(6) -0.001(4) 0.039(7) -0.020(5)
C23 0.115(8) 0.172(12) 0.050(5) 0.009(6) 0.016(5) -0.074(8)

loop_
_atom_type_symbol
_atom_type_description
_atom_type_scat_dispersion_real
_atom_type_scat_dispersion_imag
_atom_type_scat_source
C C 0.0033 0.0016 'International Tables Vol C Tables 4.2.6.8 and 6.1.1.4'
H H 0.0000 0.0000 'International Tables Vol C Tables 4.2.6.8 and 6.1.1.4'
N N 0.0061 0.0033 'International Tables Vol C Tables 4.2.6.8 and 6.1.1.4'
O O 0.0106 0.0060 'International Tables Vol C Tables 4.2.6.8 and 6.1.1.4'
Si Si 0.0817 0.0704 'International Tables Vol C Tables 4.2.6.8 and 6.1.1.4'
S S 0.1246 0.1234 'International Tables Vol C Tables 4.2.6.8 and 6.1.1.4'
Br Br -0.2901 2.4595 'International Tables Vol C Tables 4.2.6.8 and 6.1.1.4'

loop_
_geom_angle_atom_site_label_1
_geom_angle_atom_site_label_2
_geom_angle_atom_site_label_3
_geom_angle
O2 S1 O1 117.0(3)
O2 S1 N1 107.8(3)
O1 S1 N1 108.9(3)
O2 S1 C8 110.1(3)
O1 S1 C8 106.6(3)
N1 S1 C8 105.8(2)
C20 Si1 C22 112.5(5)
C20 Si1 C17 115.6(4)
C22 Si1 C17 109.6(4)
C10 N1 C18 118.9(5)
C10 N1 S1 121.7(4)
C18 N1 S1 119.2(4)
C1 N2 C9 116.4(6)
C7 C8 C9 121.6(5)
C7 C8 S1 118.0(5)
C9 C8 S1 120.4(4)
C12 C11 C10 121.2(6)
C13 C12 C11 119.0(6)
N2 C9 C4 123.0(6)
N2 C9 C8 119.4(5)
C4 C9 C8 117.6(6)
C11 C10 C15 118.9(5)
C11 C10 N1 122.2(5)
C15 C10 N1 118.9(5)
C14 C13 C12 121.4(6)
C14 C13 Br1 119.4(5)
C12 C13 Br1 119.2(5)
C14 C15 C10 118.3(6)
C14 C15 C16 118.9(6)
C10 C15 C16 122.8(6)
C8 C7 C6 119.8(6)
N1 C18 C19 108.4(5)
N1 C18 C17 110.0(5)
C19 C18 C17 114.1(6)
C13 C14 C15 121.1(6)
C16 C17 C18 110.8(5)
C16 C17 Si1 106.7(4)
C18 C17 Si1 115.3(4)
C3 C4 C9 116.2(7)
C3 C4 C5 124.3(7)
C9 C4 C5 119.5(6)
C5 C6 C7 120.5(6)
C6 C5 C4 120.9(6)
C15 C16 C17 113.5(5)
C2 C3 C4 120.7(8)
N2 C1 C2 124.8(9)
C3 C2 C1 118.8(8)
C21 C20 Si1 113.2(8)
C23 C22 Si1 115.7(9)

loop_
_geom_bond_atom_site_label_1
_geom_bond_atom_site_label_2
_geom_bond_distance
Br1 C13 1.914(6)
S1 O2 1.426(4)
S1 O1 1.431(4)
S1 N1 1.643(5)
S1 C8 1.775(6)
Si1 C20 1.792(9)
Si1 C22 1.852(8)
Si1 C17 1.891(6)
N1 C10 1.424(7)
N1 C18 1.499(7)
N2 C1 1.322(9)
N2 C9 1.365(8)
C8 C7 1.367(8)
C8 C9 1.421(8)
C11 C12 1.381(9)
C11 C10 1.400(8)
C12 C13 1.365(9)
C9 C4 1.420(9)
C10 C15 1.405(8)
C13 C14 1.362(10)
C15 C14 1.396(9)
C15 C16 1.498(9)
C7 C6 1.416(9)
C18 C19 1.523(9)
C18 C17 1.527(8)
C17 C16 1.515(10)
C4 C3 1.414(11)
C4 C5 1.422(11)
C6 C5 1.346(11)
C3 C2 1.337(14)
C1 C2 1.392(13)
C20 C21 1.530(13)
C22 C23 1.479(17)
